data_2222518
loop_
_publ_author_name
'Tashkhodjaev, Bakhodir'
'Sultankhodjaev, Mukhlis N.'

_publ_section_title
;8\b-Acetoxy-14\a-benzoyloxy-<i>N</i>-ethyl-3\a,10\b,13\b,15\a-tetrahydroxy-1\a,6\a,16\b-trimethoxy-4\b-(methoxymethylene)aconitane:
 aconifine from <i>Aconitum karakolicum Rapaics</i>
;
_journal_coeditor_code ZL2215
_journal_issue 7
_journal_name_full 'Acta Crystallographica Section E'
_journal_page_first o1543
_journal_page_last o1544
_journal_paper_doi 10.1107/S1600536809021436
_journal_volume 65
_journal_year 2009
_chemical_formula_iupac 'C34 H47 N O12'
_chemical_formula_moiety 'C34 H47 N O12'
_chemical_formula_sum 'C34 H47 N O12'
_chemical_formula_weight 661.73
_chemical_melting_point 472(2)
_chemical_name_common akonifine
_chemical_name_systematic
;
8\b-Acetoxy-14\a-benzoyloxy-<i>N</i>-ethyl-3\a,10\b,13\b,15\a-tetrahydroxy-
1\a,6\a,16\b-trimethoxy-4\b-(methoxymethylene)aconitane
;
_space_group_IT_number 19
_symmetry_cell_setting orthorhombic
_symmetry_space_group_name_Hall 'P 2ac 2ab'
_symmetry_space_group_name_H-M 'P 21 21 21'
_atom_sites_solution_hydrogens geom
_atom_sites_solution_primary direct
_atom_sites_solution_secondary difmap
_audit_creation_method SHELXL-97
_cell_angle_alpha 90.00
_cell_angle_beta 90.00
_cell_angle_gamma 90.00
_cell_formula_units_Z 4
_cell_length_a 12.0213(3)
_cell_length_b 15.4938(6)
_cell_length_c 17.1038(4)
_cell_measurement_reflns_used 11111
_cell_measurement_temperature 100(2)
_cell_measurement_theta_max 75.48
_cell_measurement_theta_min 3.67
_cell_volume 3185.68(16)
_computing_cell_refinement
;
CrysAlisPro (Oxford Diffraction, 2009)
;
_computing_data_collection
;
CrysAlisPro (Oxford Diffraction, 2009)
;
_computing_data_reduction
;
CrysAlisPro (Oxford Diffraction, 2009)
;
_computing_molecular_graphics 'SHELXTL (Sheldrick, 2008)'
_computing_publication_material 'SHELXTL (Sheldrick, 2008)'
_computing_structure_refinement 'SHELXL97 (Sheldrick, 2008)'
_computing_structure_solution 'SHELXS97 (Sheldrick, 2008)'
_diffrn_ambient_temperature 300(2)
_diffrn_detector_area_resol_mean 10.2576
_diffrn_measured_fraction_theta_full 0.977
_diffrn_measured_fraction_theta_max 0.977
_diffrn_measurement_device Xcalibur
_diffrn_measurement_device_type 'Oxford Diffraction Xcalibur Ruby'
_diffrn_measurement_method \w
_diffrn_radiation_monochromator graphite
_diffrn_radiation_source 'Enhance (Cu) X-ray Source'
_diffrn_radiation_type CuK\a
_diffrn_radiation_wavelength 1.54184
_diffrn_reflns_av_R_equivalents 0.0236
_diffrn_reflns_av_sigmaI/netI 0.0240
_diffrn_reflns_limit_h_max 9
_diffrn_reflns_limit_h_min -15
_diffrn_reflns_limit_k_max 19
_diffrn_reflns_limit_k_min -19
_diffrn_reflns_limit_l_max 21
_diffrn_reflns_limit_l_min -21
_diffrn_reflns_number 11111
_diffrn_reflns_theta_full 75.78
_diffrn_reflns_theta_max 75.63
_diffrn_reflns_theta_min 3.85
_exptl_absorpt_coefficient_mu 0.867
_exptl_absorpt_correction_T_max 0.81066
_exptl_absorpt_correction_T_min 0.76706
_exptl_absorpt_correction_type multi-scan
_exptl_absorpt_process_details '(CrysAlisPro; Oxford Diffraction, 2009)'
_exptl_crystal_colour colourless
_exptl_crystal_density_diffrn 1.380
_exptl_crystal_density_method 'not measured'
_exptl_crystal_description prizmatic
_exptl_crystal_F_000 1416
_exptl_crystal_size_max 0.40
_exptl_crystal_size_mid 0.30
_exptl_crystal_size_min 0.25
_refine_diff_density_max 0.357
_refine_diff_density_min -0.222
_refine_ls_abs_structure_details 'Flack (1983), 2633 Friedel pairs'
_refine_ls_abs_structure_Flack 0.04(10)
_refine_ls_extinction_coef 0.00043(12)
_refine_ls_extinction_expression Fc^*^=kFc[1+0.001xFc^2^\l^3^/sin(2\q)]^-1/4^
_refine_ls_extinction_method 'SHELXL97 (Sheldrick, 2008)'
_refine_ls_goodness_of_fit_ref 1.064
_refine_ls_hydrogen_treatment mixed
_refine_ls_matrix_type full
_refine_ls_number_parameters 451
_refine_ls_number_reflns 6334
_refine_ls_number_restraints 0
_refine_ls_restrained_S_all 1.064
_refine_ls_R_factor_all 0.0380
_refine_ls_R_factor_gt 0.0365
_refine_ls_shift/su_max 0.000
_refine_ls_shift/su_mean 0.000
_refine_ls_structure_factor_coef Fsqd
_refine_ls_weighting_details 'calc w=1/[\s^2^(Fo^2^)+(0.0771P)^2^] where P=(Fo^2^+2Fc^2^)/3'
_refine_ls_weighting_scheme calc
_refine_ls_wR_factor_gt 0.0975
_refine_ls_wR_factor_ref 0.0984
_reflns_number_gt 6050
_reflns_number_total 6334
_reflns_threshold_expression I>2\s(I)
_cod_data_source_file zl2215.cif
_cod_data_source_block I
_cod_database_code 2222518
_cod_database_fobs_code 2222518

loop_
_symmetry_equiv_pos_as_xyz
'x, y, z'
'-x+1/2, -y, z+1/2'
'x+1/2, -y+1/2, -z'
'-x, y+1/2, -z+1/2'

loop_
_atom_site_type_symbol
_atom_site_label
_atom_site_fract_x
_atom_site_fract_y
_atom_site_fract_z
_atom_site_U_iso_or_equiv
_atom_site_adp_type
_atom_site_calc_flag
_atom_site_refinement_flags
_atom_site_occupancy
_atom_site_disorder_assembly
_atom_site_disorder_group
O O1 0.66866(9) -0.16533(7) -0.10572(6) 0.0176(2) Uani d . 1 . .
O O2 1.04961(9) -0.13201(8) -0.02826(7) 0.0209(2) Uani d . 1 . .
O O3 0.98504(9) -0.08240(8) 0.16387(7) 0.0217(2) Uani d . 1 . .
O O4 0.82173(10) 0.09161(8) 0.13342(7) 0.0232(2) Uani d . 1 . .
O O5 0.55172(11) 0.23615(8) 0.08471(7) 0.0251(3) Uani d . 1 . .
O O6 0.53676(9) 0.10653(7) 0.14475(6) 0.0171(2) Uani d . 1 . .
O O7 0.58835(9) -0.18623(7) 0.09376(6) 0.0175(2) Uani d . 1 . .
O O8 0.29051(9) -0.12191(8) -0.00458(6) 0.0183(2) Uani d . 1 . .
O O9 0.33324(9) 0.00330(7) 0.12982(6) 0.0162(2) Uani d . 1 . .
O O10 0.38215(10) -0.02601(8) 0.25398(6) 0.0234(2) Uani d . 1 . .
O O11 0.50108(10) 0.13929(8) -0.04816(7) 0.0213(2) Uani d . 1 . .
O O12 0.26888(9) 0.04325(8) -0.02596(7) 0.0210(2) Uani d . 1 . .
N N 0.79454(11) 0.02206(9) -0.06929(8) 0.0169(3) Uani d . 1 . .
C C1 0.73828(12) -0.16204(9) -0.03752(8) 0.0145(3) Uani d . 1 . .
H H1A 0.7261 -0.2152 -0.0076 0.017 Uiso calc R 1 . .
C C2 0.85921(13) -0.16088(10) -0.06393(9) 0.0170(3) Uani d . 1 . .
H H2A 0.8792 -0.2176 -0.0834 0.020 Uiso calc R 1 . .
H H2B 0.8673 -0.1202 -0.1066 0.020 Uiso calc R 1 . .
C C3 0.93799(12) -0.13616(10) 0.00116(9) 0.0163(3) Uani d . 1 . .
H H3A 0.9347 -0.1807 0.0418 0.020 Uiso calc R 1 . .
C C4 0.90603(12) -0.04888(9) 0.03803(9) 0.0157(3) Uani d . 1 . .
C C5 0.79025(12) -0.06011(9) 0.07794(8) 0.0143(3) Uani d . 1 . .
H H5A 0.7935 -0.1039 0.1192 0.017 Uiso calc R 1 . .
C C6 0.74394(13) 0.02751(10) 0.11062(9) 0.0170(3) Uani d . 1 . .
H H6A 0.6966 0.0146 0.1558 0.020 Uiso calc R 1 . .
C C7 0.66856(12) 0.06323(9) 0.04426(8) 0.0155(3) Uani d . 1 . .
H H7A 0.6874 0.1233 0.0320 0.019 Uiso calc R 1 . .
C C8 0.54779(12) 0.05540(9) 0.07171(8) 0.0147(3) Uani d . 1 . .
C C9 0.52897(12) -0.03713(10) 0.10283(8) 0.0140(3) Uani d . 1 . .
H H9A 0.5578 -0.0423 0.1562 0.017 Uiso calc R 1 . .
C C10 0.58311(13) -0.10691(9) 0.04910(8) 0.0143(3) Uani d . 1 . .
C C11 0.70101(12) -0.08482(10) 0.01411(8) 0.0137(3) Uani d . 1 . .
C C12 0.49078(12) -0.12252(10) -0.01330(8) 0.0147(3) Uani d . 1 . .
H H12A 0.5152 -0.1018 -0.0640 0.018 Uiso calc R 1 . .
H H12B 0.4746 -0.1837 -0.0175 0.018 Uiso calc R 1 . .
C C13 0.38627(12) -0.07295(10) 0.01320(8) 0.0156(3) Uani d . 1 . .
C C14 0.40634(12) -0.06253(9) 0.10058(8) 0.0151(3) Uani d . 1 . .
H H14A 0.3941 -0.1172 0.1281 0.018 Uiso calc R 1 . .
C C15 0.45606(12) 0.08664(10) 0.01258(8) 0.0157(3) Uani d . 1 . .
H H15A 0.4053 0.1236 0.0424 0.019 Uiso calc R 1 . .
C C16 0.38277(13) 0.01688(10) -0.02702(8) 0.0167(3) Uani d . 1 . .
H H16A 0.4066 0.0104 -0.0815 0.020 Uiso calc R 1 . .
C C17 0.69192(12) 0.00319(9) -0.02677(9) 0.0149(3) Uani d . 1 . .
H H17A 0.6284 0.0035 -0.0627 0.018 Uiso calc R 1 . .
C C18 0.99741(13) -0.02636(10) 0.09801(9) 0.0177(3) Uani d . 1 . .
H H18A 1.0703 -0.0340 0.0747 0.021 Uiso calc R 1 . .
H H18B 0.9902 0.0333 0.1143 0.021 Uiso calc R 1 . .
C C19 0.89793(13) 0.02424(10) -0.02277(9) 0.0181(3) Uani d . 1 . .
H H19A 0.9025 0.0793 0.0041 0.022 Uiso calc R 1 . .
H H19B 0.9610 0.0203 -0.0579 0.022 Uiso calc R 1 . .
C C20 0.78363(14) 0.09877(11) -0.11883(10) 0.0221(3) Uani d . 1 . .
H H20A 0.7980 0.1499 -0.0878 0.026 Uiso calc R 1 . .
H H20B 0.7080 0.1024 -0.1384 0.026 Uiso calc R 1 . .
C C21 0.86362(17) 0.09632(14) -0.18710(11) 0.0345(4) Uani d . 1 . .
H H21A 0.8541 0.0433 -0.2153 0.052 Uiso calc R 1 . .
H H21B 0.9386 0.1000 -0.1681 0.052 Uiso calc R 1 . .
H H21C 0.8489 0.1442 -0.2213 0.052 Uiso calc R 1 . .
C C22 0.65941(14) -0.24944(10) -0.13754(9) 0.0204(3) Uani d . 1 . .
H H22A 0.7274 -0.2644 -0.1636 0.031 Uiso calc R 1 . .
H H22B 0.5991 -0.2510 -0.1743 0.031 Uiso calc R 1 . .
H H22C 0.6454 -0.2900 -0.0963 0.031 Uiso calc R 1 . .
C C23 1.06760(15) -0.06738(12) 0.22176(10) 0.0264(4) Uani d . 1 . .
H H23A 1.0660 -0.0078 0.2371 0.040 Uiso calc R 1 . .
H H23B 1.1396 -0.0811 0.2009 0.040 Uiso calc R 1 . .
H H23C 1.0530 -0.1031 0.2665 0.040 Uiso calc R 1 . .
C C24 0.84230(16) 0.09095(14) 0.21572(11) 0.0320(4) Uani d . 1 . .
H H24A 0.7750 0.1051 0.2431 0.048 Uiso calc R 1 . .
H H24B 0.8987 0.1327 0.2280 0.048 Uiso calc R 1 . .
H H24C 0.8670 0.0346 0.2313 0.048 Uiso calc R 1 . .
C C25 0.54687(13) 0.19314(10) 0.14337(10) 0.0206(3) Uani d . 1 . .
C C26 0.55057(18) 0.22808(12) 0.22522(11) 0.0316(4) Uani d . 1 . .
H H26A 0.6043 0.1964 0.2552 0.047 Uiso calc R 1 . .
H H26B 0.4786 0.2223 0.2489 0.047 Uiso calc R 1 . .
H H26C 0.5711 0.2879 0.2239 0.047 Uiso calc R 1 . .
C C27 0.33426(13) 0.01855(10) 0.20752(9) 0.0170(3) Uani d . 1 . .
C C28 0.26739(12) 0.09676(10) 0.22593(9) 0.0170(3) Uani d . 1 . .
C C29 0.26246(13) 0.12388(11) 0.30387(9) 0.0198(3) Uani d . 1 . .
H H29 0.3007 0.0937 0.3424 0.024 Uiso calc R 1 . .
C C30 0.19980(14) 0.19638(11) 0.32318(9) 0.0223(3) Uani d . 1 . .
H H30 0.1962 0.2147 0.3749 0.027 Uiso calc R 1 . .
C C31 0.14270(14) 0.24149(10) 0.26579(10) 0.0227(3) Uani d . 1 . .
H H31 0.1015 0.2902 0.2790 0.027 Uiso calc R 1 . .
C C32 0.14703(14) 0.21384(11) 0.18828(10) 0.0221(3) Uani d . 1 . .
H H32 0.1080 0.2437 0.1500 0.027 Uiso calc R 1 . .
C C33 0.20932(13) 0.14203(11) 0.16821(9) 0.0195(3) Uani d . 1 . .
H H33 0.2125 0.1239 0.1164 0.023 Uiso calc R 1 . .
C C34 0.24229(16) 0.10857(13) -0.08130(11) 0.0303(4) Uani d . 1 . .
H H34A 0.2836 0.1600 -0.0694 0.045 Uiso calc R 1 . .
H H34B 0.1641 0.1208 -0.0790 0.045 Uiso calc R 1 . .
H H34C 0.2613 0.0890 -0.1329 0.045 Uiso calc R 1 . .
H H2 1.061(2) -0.1796(17) -0.0539(15) 0.032(6) Uiso d . 1 . .
H H7 0.640(2) -0.1782(18) 0.1299(17) 0.040(7) Uiso d . 1 . .
H H8 0.237(2) -0.0881(15) -0.0020(13) 0.023(5) Uiso d . 1 . .
H H11 0.519(2) 0.1832(19) -0.0238(17) 0.041(7) Uiso d . 1 . .

loop_
_atom_site_aniso_label
_atom_site_aniso_U_11
_atom_site_aniso_U_22
_atom_site_aniso_U_33
_atom_site_aniso_U_12
_atom_site_aniso_U_13
_atom_site_aniso_U_23
O1 0.0172(5) 0.0198(5) 0.0158(5) 0.0027(4) -0.0020(4) -0.0033(4)
O2 0.0136(5) 0.0231(6) 0.0259(5) 0.0012(4) 0.0028(4) -0.0038(5)
O3 0.0188(5) 0.0242(6) 0.0221(5) -0.0053(5) -0.0068(4) 0.0021(5)
O4 0.0197(6) 0.0220(5) 0.0280(6) -0.0039(5) -0.0034(4) -0.0074(5)
O5 0.0278(6) 0.0180(5) 0.0294(6) -0.0022(5) 0.0028(5) -0.0010(5)
O6 0.0167(5) 0.0162(5) 0.0183(5) -0.0002(4) 0.0021(4) -0.0033(4)
O7 0.0168(5) 0.0162(5) 0.0196(5) -0.0005(4) -0.0001(4) 0.0022(4)
O8 0.0109(5) 0.0204(5) 0.0237(5) -0.0001(5) -0.0016(4) -0.0030(4)
O9 0.0136(5) 0.0195(5) 0.0155(5) 0.0026(4) 0.0018(4) -0.0008(4)
O10 0.0243(6) 0.0280(6) 0.0180(5) 0.0066(5) 0.0015(4) 0.0020(5)
O11 0.0229(6) 0.0199(5) 0.0210(5) 0.0006(5) 0.0027(4) 0.0060(5)
O12 0.0165(5) 0.0228(6) 0.0238(5) 0.0051(4) -0.0029(4) 0.0014(5)
N 0.0148(6) 0.0172(6) 0.0188(6) 0.0009(5) 0.0032(5) 0.0030(5)
C1 0.0131(7) 0.0155(6) 0.0148(6) 0.0004(5) -0.0011(5) -0.0012(5)
C2 0.0146(7) 0.0193(7) 0.0171(6) 0.0023(6) 0.0007(5) -0.0032(5)
C3 0.0115(6) 0.0177(7) 0.0197(7) 0.0005(5) 0.0006(5) -0.0006(6)
C4 0.0112(6) 0.0161(7) 0.0199(6) -0.0009(6) 0.0005(5) -0.0006(5)
C5 0.0116(6) 0.0149(6) 0.0163(6) -0.0017(5) 0.0005(5) -0.0002(5)
C6 0.0134(7) 0.0175(7) 0.0201(7) -0.0005(6) 0.0007(5) -0.0019(5)
C7 0.0139(7) 0.0149(6) 0.0178(6) -0.0017(5) 0.0012(5) -0.0004(5)
C8 0.0144(6) 0.0135(6) 0.0163(6) -0.0002(5) -0.0002(5) -0.0019(5)
C9 0.0128(7) 0.0152(6) 0.0140(6) -0.0012(5) 0.0011(5) 0.0001(5)
C10 0.0136(7) 0.0138(6) 0.0153(6) -0.0004(5) 0.0010(5) 0.0006(5)
C11 0.0106(6) 0.0154(6) 0.0152(6) 0.0004(5) 0.0006(5) -0.0001(5)
C12 0.0113(6) 0.0162(7) 0.0167(6) 0.0001(5) -0.0005(5) -0.0023(5)
C13 0.0129(6) 0.0170(7) 0.0170(6) -0.0009(6) -0.0001(5) -0.0011(5)
C14 0.0137(7) 0.0149(6) 0.0166(6) 0.0005(5) 0.0012(5) 0.0015(5)
C15 0.0153(6) 0.0146(6) 0.0173(6) 0.0018(6) 0.0015(5) 0.0032(5)
C16 0.0165(7) 0.0184(7) 0.0151(6) 0.0032(6) -0.0005(5) -0.0008(5)
C17 0.0124(6) 0.0150(6) 0.0173(6) 0.0004(5) 0.0010(5) -0.0006(5)
C18 0.0138(6) 0.0175(7) 0.0217(7) -0.0024(6) -0.0002(5) -0.0017(6)
C19 0.0146(7) 0.0172(7) 0.0225(7) -0.0010(6) 0.0034(6) 0.0022(6)
C20 0.0224(8) 0.0220(8) 0.0217(7) 0.0003(6) 0.0033(6) 0.0056(6)
C21 0.0328(10) 0.0407(11) 0.0299(9) 0.0001(8) 0.0118(8) 0.0116(8)
C22 0.0215(7) 0.0204(7) 0.0194(7) -0.0025(6) -0.0008(6) -0.0023(6)
C23 0.0236(8) 0.0293(9) 0.0263(8) -0.0067(7) -0.0086(6) 0.0000(7)
C24 0.0226(8) 0.0441(11) 0.0294(9) -0.0014(8) -0.0025(6) -0.0159(8)
C25 0.0158(7) 0.0168(7) 0.0291(8) -0.0004(6) 0.0020(6) -0.0034(6)
C26 0.0426(11) 0.0229(8) 0.0293(9) 0.0017(8) 0.0006(8) -0.0095(7)
C27 0.0155(7) 0.0184(7) 0.0171(7) -0.0026(6) 0.0027(5) 0.0007(5)
C28 0.0131(7) 0.0190(7) 0.0190(6) -0.0017(6) 0.0030(5) -0.0006(6)
C29 0.0194(7) 0.0213(7) 0.0188(7) 0.0001(6) 0.0010(5) -0.0006(6)
C30 0.0205(8) 0.0246(8) 0.0216(7) -0.0034(7) 0.0036(6) -0.0048(6)
C31 0.0217(7) 0.0179(7) 0.0287(8) 0.0011(6) 0.0053(6) -0.0042(6)
C32 0.0207(8) 0.0212(8) 0.0245(8) 0.0014(6) -0.0016(6) 0.0024(6)
C33 0.0192(7) 0.0215(7) 0.0178(6) -0.0017(6) 0.0024(5) -0.0001(6)
C34 0.0267(9) 0.0285(9) 0.0358(9) 0.0051(7) -0.0108(7) 0.0074(8)

loop_
_atom_type_symbol
_atom_type_description
_atom_type_scat_dispersion_real
_atom_type_scat_dispersion_imag
_atom_type_scat_source
C C 0.0181 0.0091 'International Tables Vol C Tables 4.2.6.8 and 6.1.1.4'
H H 0.0000 0.0000 'International Tables Vol C Tables 4.2.6.8 and 6.1.1.4'
N N 0.0311 0.0180 'International Tables Vol C Tables 4.2.6.8 and 6.1.1.4'
O O 0.0492 0.0322 'International Tables Vol C Tables 4.2.6.8 and 6.1.1.4'

loop_
_geom_angle_atom_site_label_1
_geom_angle_atom_site_label_2
_geom_angle_atom_site_label_3
_geom_angle_site_symmetry_1
_geom_angle_site_symmetry_3
_geom_angle
_geom_angle_publ_flag
C22 O1 C1 . . 112.97(11) ?
C3 O2 H2 . . 107.0(17) ?
C23 O3 C18 . . 112.14(12) ?
C6 O4 C24 . . 112.32(14) ?
C25 O6 C8 . . 120.55(12) ?
C10 O7 H7 . . 106.2(18) ?
C13 O8 H8 . . 106.3(16) ?
C27 O9 C14 . . 117.48(12) ?
C15 O11 H11 . . 102(2) ?
C34 O12 C16 . . 114.23(13) ?
C17 N C20 . . 111.98(12) ?
C17 N C19 . . 116.56(12) ?
C20 N C19 . . 111.61(12) ?
O1 C1 C2 . . 108.40(11) ?
O1 C1 C11 . . 108.72(11) ?
C2 C1 C11 . . 115.78(12) ?
O1 C1 H1A . . 107.9 ?
C2 C1 H1A . . 107.9 ?
C11 C1 H1A . . 107.9 ?
C3 C2 C1 . . 112.51(12) ?
C3 C2 H2A . . 109.1 ?
C1 C2 H2A . . 109.1 ?
C3 C2 H2B . . 109.1 ?
C1 C2 H2B . . 109.1 ?
H2A C2 H2B . . 107.8 ?
O2 C3 C2 . . 109.83(12) ?
O2 C3 C4 . . 109.72(12) ?
C2 C3 C4 . . 111.57(12) ?
O2 C3 H3A . . 108.6 ?
C2 C3 H3A . . 108.6 ?
C4 C3 H3A . . 108.6 ?
C3 C4 C19 . . 112.64(12) ?
C3 C4 C18 . . 107.04(12) ?
C19 C4 C18 . . 109.11(12) ?
C3 C4 C5 . . 107.68(11) ?
C19 C4 C5 . . 108.72(12) ?
C18 C4 C5 . . 111.68(12) ?
C4 C5 C6 . . 112.07(12) ?
C4 C5 C11 . . 109.32(11) ?
C6 C5 C11 . . 102.42(11) ?
C4 C5 H5A . . 110.9 ?
C6 C5 H5A . . 110.9 ?
C11 C5 H5A . . 110.9 ?
O4 C6 C7 . . 109.63(12) ?
O4 C6 C5 . . 117.99(12) ?
C7 C6 C5 . . 104.75(12) ?
O4 C6 H6A . . 108.0 ?
C7 C6 H6A . . 108.0 ?
C5 C6 H6A . . 108.0 ?
C8 C7 C6 . . 107.51(11) ?
C8 C7 C17 . . 111.31(12) ?
C6 C7 C17 . . 104.61(12) ?
C8 C7 H7A . . 111.1 ?
C6 C7 H7A . . 111.1 ?
C17 C7 H7A . . 111.1 ?
O6 C8 C7 . . 107.49(11) ?
O6 C8 C9 . . 101.06(11) ?
C7 C8 C9 . . 108.54(12) ?
O6 C8 C15 . . 108.32(11) ?
C7 C8 C15 . . 116.32(12) ?
C9 C8 C15 . . 113.84(12) ?
C14 C9 C8 . . 111.83(12) ?
C14 C9 C10 . . 102.08(11) ?
C8 C9 C10 . . 112.24(11) ?
C14 C9 H9A . . 110.1 ?
C8 C9 H9A . . 110.1 ?
C10 C9 H9A . . 110.1 ?
O7 C10 C12 . . 105.10(11) ?
O7 C10 C9 . . 107.18(11) ?
C12 C10 C9 . . 102.33(11) ?
O7 C10 C11 . . 110.21(12) ?
C12 C10 C11 . . 114.45(11) ?
C9 C10 C11 . . 116.62(12) ?
C17 C11 C1 . . 116.46(12) ?
C17 C11 C10 . . 107.55(11) ?
C1 C11 C10 . . 107.94(12) ?
C17 C11 C5 . . 98.50(11) ?
C1 C11 C5 . . 112.60(12) ?
C10 C11 C5 . . 113.66(11) ?
C13 C12 C10 . . 107.57(11) ?
C13 C12 H12A . . 110.2 ?
C10 C12 H12A . . 110.2 ?
C13 C12 H12B . . 110.2 ?
C10 C12 H12B . . 110.2 ?
H12A C12 H12B . . 108.5 ?
O8 C13 C14 . . 113.43(12) ?
O8 C13 C12 . . 109.50(12) ?
C14 C13 C12 . . 102.26(11) ?
O8 C13 C16 . . 111.35(12) ?
C14 C13 C16 . . 110.12(12) ?
C12 C13 C16 . . 109.79(12) ?
O9 C14 C13 . . 108.67(11) ?
O9 C14 C9 . . 113.52(12) ?
C13 C14 C9 . . 101.84(11) ?
O9 C14 H14A . . 110.8 ?
C13 C14 H14A . . 110.8 ?
C9 C14 H14A . . 110.8 ?
O11 C15 C16 . . 107.21(12) ?
O11 C15 C8 . . 112.21(12) ?
C16 C15 C8 . . 117.71(12) ?
O11 C15 H15A . . 106.3 ?
C16 C15 H15A . . 106.3 ?
C8 C15 H15A . . 106.3 ?
O12 C16 C15 . . 109.86(12) ?
O12 C16 C13 . . 106.06(12) ?
C15 C16 C13 . . 114.58(12) ?
O12 C16 H16A . . 108.7 ?
C15 C16 H16A . . 108.7 ?
C13 C16 H16A . . 108.7 ?
N C17 C11 . . 110.11(11) ?
N C17 C7 . . 114.92(12) ?
C11 C17 C7 . . 100.84(11) ?
N C17 H17A . . 110.2 ?
C11 C17 H17A . . 110.2 ?
C7 C17 H17A . . 110.2 ?
O3 C18 C4 . . 108.21(12) ?
O3 C18 H18A . . 110.1 ?
C4 C18 H18A . . 110.1 ?
O3 C18 H18B . . 110.1 ?
C4 C18 H18B . . 110.1 ?
H18A C18 H18B . . 108.4 ?
N C19 C4 . . 113.58(12) ?
N C19 H19A . . 108.8 ?
C4 C19 H19A . . 108.8 ?
N C19 H19B . . 108.8 ?
C4 C19 H19B . . 108.8 ?
H19A C19 H19B . . 107.7 ?
N C20 C21 . . 111.65(15) ?
N C20 H20A . . 109.3 ?
C21 C20 H20A . . 109.3 ?
N C20 H20B . . 109.3 ?
C21 C20 H20B . . 109.3 ?
H20A C20 H20B . . 108.0 ?
C20 C21 H21A . . 109.5 ?
C20 C21 H21B . . 109.5 ?
H21A C21 H21B . . 109.5 ?
C20 C21 H21C . . 109.5 ?
H21A C21 H21C . . 109.5 ?
H21B C21 H21C . . 109.5 ?
O1 C22 H22A . . 109.5 ?
O1 C22 H22B . . 109.5 ?
H22A C22 H22B . . 109.5 ?
O1 C22 H22C . . 109.5 ?
H22A C22 H22C . . 109.5 ?
H22B C22 H22C . . 109.5 ?
O3 C23 H23A . . 109.5 ?
O3 C23 H23B . . 109.5 ?
H23A C23 H23B . . 109.5 ?
O3 C23 H23C . . 109.5 ?
H23A C23 H23C . . 109.5 ?
H23B C23 H23C . . 109.5 ?
O4 C24 H24A . . 109.5 ?
O4 C24 H24B . . 109.5 ?
H24A C24 H24B . . 109.5 ?
O4 C24 H24C . . 109.5 ?
H24A C24 H24C . . 109.5 ?
H24B C24 H24C . . 109.5 ?
O5 C25 O6 . . 124.70(15) ?
O5 C25 C26 . . 125.10(15) ?
O6 C25 C26 . . 110.20(14) ?
C25 C26 H26A . . 109.5 ?
C25 C26 H26B . . 109.5 ?
H26A C26 H26B . . 109.5 ?
C25 C26 H26C . . 109.5 ?
H26A C26 H26C . . 109.5 ?
H26B C26 H26C . . 109.5 ?
O10 C27 O9 . . 123.76(14) ?
O10 C27 C28 . . 126.00(14) ?
O9 C27 C28 . . 110.24(13) ?
C33 C28 C29 . . 120.07(14) ?
C33 C28 C27 . . 121.94(14) ?
C29 C28 C27 . . 117.98(14) ?
C30 C29 C28 . . 119.43(15) ?
C30 C29 H29 . . 120.3 ?
C28 C29 H29 . . 120.3 ?
C31 C30 C29 . . 120.43(15) ?
C31 C30 H30 . . 119.8 ?
C29 C30 H30 . . 119.8 ?
C30 C31 C32 . . 119.99(15) ?
C30 C31 H31 . . 120.0 ?
C32 C31 H31 . . 120.0 ?
C33 C32 C31 . . 120.20(15) ?
C33 C32 H32 . . 119.9 ?
C31 C32 H32 . . 119.9 ?
C32 C33 C28 . . 119.88(14) ?
C32 C33 H33 . . 120.1 ?
C28 C33 H33 . . 120.1 ?
O12 C34 H34A . . 109.5 ?
O12 C34 H34B . . 109.5 ?
H34A C34 H34B . . 109.5 ?
O12 C34 H34C . . 109.5 ?
H34A C34 H34C . . 109.5 ?
H34B C34 H34C . . 109.5 ?

loop_
_geom_bond_atom_site_label_1
_geom_bond_atom_site_label_2
_geom_bond_site_symmetry_2
_geom_bond_distance
_geom_bond_publ_flag
O1 C22 . 1.4167(18) ?
O1 C1 . 1.4365(17) ?
O2 C3 . 1.4346(17) ?
O2 H2 . 0.87(3) ?
O3 C23 . 1.4211(19) ?
O3 C18 . 1.4301(19) ?
O4 C6 . 1.4187(19) ?
O4 C24 . 1.429(2) ?
O5 C25 . 1.206(2) ?
O6 C25 . 1.3476(19) ?
O6 C8 . 1.4852(17) ?
O7 C10 . 1.4484(17) ?
O7 H7 . 0.89(3) ?
O8 C13 . 1.4118(18) ?
O8 H8 . 0.83(3) ?
O9 C27 . 1.3500(17) ?
O9 C14 . 1.4362(18) ?
O10 C27 . 1.200(2) ?
O11 C15 . 1.4275(18) ?
O11 H11 . 0.83(3) ?
O12 C34 . 1.422(2) ?
O12 C16 . 1.4289(18) ?
N C17 . 1.4615(18) ?
N C20 . 1.466(2) ?
N C19 . 1.476(2) ?
C1 C2 . 1.522(2) ?
C1 C11 . 1.553(2) ?
C1 H1A . 0.9800 ?
C2 C3 . 1.511(2) ?
C2 H2A . 0.9700 ?
C2 H2B . 0.9700 ?
C3 C4 . 1.541(2) ?
C3 H3A . 0.9800 ?
C4 C19 . 1.541(2) ?
C4 C18 . 1.543(2) ?
C4 C5 . 1.5599(19) ?
C5 C6 . 1.570(2) ?
C5 C11 . 1.5778(19) ?
C5 H5A . 0.9800 ?
C6 C7 . 1.554(2) ?
C6 H6A . 0.9800 ?
C7 C8 . 1.531(2) ?
C7 C17 . 1.5557(19) ?
C7 H7A . 0.9800 ?
C8 C9 . 1.546(2) ?
C8 C15 . 1.573(2) ?
C9 C14 . 1.526(2) ?
C9 C10 . 1.561(2) ?
C9 H9A . 0.9800 ?
C10 C12 . 1.5588(19) ?
C10 C11 . 1.5762(19) ?
C11 C17 . 1.536(2) ?
C12 C13 . 1.5406(19) ?
C12 H12A . 0.9700 ?
C12 H12B . 0.9700 ?
C13 C14 . 1.5225(19) ?
C13 C16 . 1.553(2) ?
C14 H14A . 0.9800 ?
C15 C16 . 1.550(2) ?
C15 H15A . 0.9800 ?
C16 H16A . 0.9800 ?
C17 H17A . 0.9800 ?
C18 H18A . 0.9700 ?
C18 H18B . 0.9700 ?
C19 H19A . 0.9700 ?
C19 H19B . 0.9700 ?
C20 C21 . 1.513(2) ?
C20 H20A . 0.9700 ?
C20 H20B . 0.9700 ?
C21 H21A . 0.9600 ?
C21 H21B . 0.9600 ?
C21 H21C . 0.9600 ?
C22 H22A . 0.9600 ?
C22 H22B . 0.9600 ?
C22 H22C . 0.9600 ?
C23 H23A . 0.9600 ?
C23 H23B . 0.9600 ?
C23 H23C . 0.9600 ?
C24 H24A . 0.9600 ?
C24 H24B . 0.9600 ?
C24 H24C . 0.9600 ?
C25 C26 . 1.502(2) ?
C26 H26A . 0.9600 ?
C26 H26B . 0.9600 ?
C26 H26C . 0.9600 ?
C27 C28 . 1.488(2) ?
C28 C33 . 1.398(2) ?
C28 C29 . 1.399(2) ?
C29 C30 . 1.392(2) ?
C29 H29 . 0.9300 ?
C30 C31 . 1.387(3) ?
C30 H30 . 0.9300 ?
C31 C32 . 1.394(2) ?
C31 H31 . 0.9300 ?
C32 C33 . 1.384(2) ?
C32 H32 . 0.9300 ?
C33 H33 . 0.9300 ?
C34 H34A . 0.9600 ?
C34 H34B . 0.9600 ?
C34 H34C . 0.9600 ?

loop_
_geom_hbond_atom_site_label_D
_geom_hbond_atom_site_label_H
_geom_hbond_atom_site_label_A
_geom_hbond_site_symmetry_A
_geom_hbond_distance_DH
_geom_hbond_distance_HA
_geom_hbond_distance_DA
_geom_hbond_angle_DHA
_geom_hbond_publ_flag
O11 H11 O5 1_555 0.83(3) 2.07(3) 2.791(2) 146(3) y
O8 H8 O12 1_555 0.83(3) 2.11(3) 2.598(2) 117(3) y
O2 H2 O7 3_545 0.87(3) 2.21(3) 3.066(2) 168(3) y
O8 H8 O2 1_455 0.83(3) 2.39(3) 2.928(2) 123(3) y

loop_
_cod_related_entry_id
_cod_related_entry_database
_cod_related_entry_code
1 ChemSpider 22874990
